data_7227562
loop_
_publ_author_name
'August Ridenour, J.'
'Carter, Korey P.'
'Cahill, Christopher L.'

_publ_section_title
;
 RE-p-halobenzoic acid--terpyridine complexes, part III: structural and
 supramolecular trends in a series of p-iodobenzoic acid rare-earth hybrid
 materials
;
_journal_issue 8
_journal_name_full CrystEngComm
_journal_page_first 1190
_journal_paper_doi 10.1039/C6CE02356H
_journal_volume 19
_journal_year 2017
_chemical_formula_sum 'C60 H38 Er2 I4 N6 O12'
_chemical_formula_weight 1877.08
_space_group_crystal_system triclinic
_space_group_IT_number 2
_space_group_name_Hall '-P 1'
_space_group_name_H-M_alt 'P -1'
_symmetry_cell_setting triclinic
_symmetry_Int_Tables_number 2
_symmetry_space_group_name_Hall '-P 1'
_symmetry_space_group_name_H-M 'P -1'
_atom_sites_solution_hydrogens geom
_audit_creation_method SHELXL-2014/7
_audit_update_record
;
2016-11-03 deposited with the CCDC.
2017-01-30 downloaded from the CCDC.
;
_cell_angle_alpha 85.2250(10)
_cell_angle_beta 75.107(2)
_cell_angle_gamma 75.1700(10)
_cell_formula_units_Z 1
_cell_length_a 10.0196(4)
_cell_length_b 10.4670(4)
_cell_length_c 15.3792(6)
_cell_measurement_reflns_used 22508
_cell_measurement_temperature 293(2)
_cell_measurement_theta_max 48.189
_cell_measurement_theta_min 4.528
_cell_volume 1506.53(10)
_computing_cell_refinement 'SAINT, Bruker-AXS'
_computing_data_collection 'APEX, Bruker-AXS'
_computing_data_reduction 'SAINT, Bruker-AXS'
_computing_molecular_graphics 'Crystal Maker (Palmer, 2009)'
_computing_publication_material WinGX
_computing_structure_refinement 'SHELXL-2014/7 (Sheldrick, 2014)'
_computing_structure_solution 'Superflip (Chapuis, 2007)'
_diffrn_ambient_temperature 293(2)
_diffrn_measured_fraction_theta_full 0.999
_diffrn_measured_fraction_theta_max 0.924
_diffrn_measurement_device_type 'Bruker SMART APEXII'
_diffrn_measurement_method 'omega scans'
_diffrn_radiation_type MoK\a
_diffrn_radiation_wavelength 0.71073
_diffrn_reflns_av_R_equivalents 0.0360
_diffrn_reflns_av_unetI/netI 0.0472
_diffrn_reflns_Laue_measured_fraction_full 0.999
_diffrn_reflns_Laue_measured_fraction_max 0.924
_diffrn_reflns_limit_h_max 14
_diffrn_reflns_limit_h_min -14
_diffrn_reflns_limit_k_max 14
_diffrn_reflns_limit_k_min -14
_diffrn_reflns_limit_l_max 21
_diffrn_reflns_limit_l_min -21
_diffrn_reflns_number 22508
_diffrn_reflns_point_group_measured_fraction_full 0.999
_diffrn_reflns_point_group_measured_fraction_max 0.924
_diffrn_reflns_theta_full 25.500
_diffrn_reflns_theta_max 30.427
_diffrn_reflns_theta_min 1.370
_diffrn_source 'fine-focused sealed tube'
_exptl_absorpt_coefficient_mu 4.882
_exptl_absorpt_correction_T_max 0.7491
_exptl_absorpt_correction_T_min 0.5599
_exptl_absorpt_correction_type multi-scan
_exptl_absorpt_process_details 'SADABS, G. Sheldrick (2015)'
_exptl_crystal_colour Colorless
_exptl_crystal_density_diffrn 2.069
_exptl_crystal_description Plate
_exptl_crystal_F_000 884
_exptl_crystal_recrystallization_method Hydrothermal
_exptl_crystal_size_max 0.422
_exptl_crystal_size_mid 0.247
_exptl_crystal_size_min 0.166
_refine_diff_density_max 1.180
_refine_diff_density_min -1.513
_refine_diff_density_rms 0.120
_refine_ls_extinction_method none
_refine_ls_goodness_of_fit_ref 1.061
_refine_ls_hydrogen_treatment constr
_refine_ls_matrix_type full
_refine_ls_number_parameters 399
_refine_ls_number_reflns 8438
_refine_ls_number_restraints 1
_refine_ls_restrained_S_all 1.061
_refine_ls_R_factor_all 0.0529
_refine_ls_R_factor_gt 0.0395
_refine_ls_shift/su_max 0.001
_refine_ls_shift/su_mean 0.000
_refine_ls_structure_factor_coef Fsqd
_refine_ls_weighting_details 'w=1/[\s^2^(Fo^2^)+(0.0378P)^2^+0.2412P] where P=(Fo^2^+2Fc^2^)/3'
_refine_ls_weighting_scheme calc
_refine_ls_wR_factor_gt 0.0829
_refine_ls_wR_factor_ref 0.0886
_reflns_Friedel_coverage 0.000
_reflns_number_gt 6853
_reflns_number_total 8438
_reflns_threshold_expression 'I > 2\s(I)'
_cod_data_source_file c6ce02356h2.cif
_cod_data_source_block Complex_11Prime
_cod_depositor_comments 'Adding full bibliography for 7227558--7227578.cif.'
_cod_database_code 7227562
_shelx_space_group_comment
;
The symmetry employed for this shelxl refinement is uniquely defined
by the following loop, which should always be used as a source of
symmetry information in preference to the above space-group names.
They are only intended as comments.
;
_shelx_estimated_absorpt_t_min 0.232
_shelx_estimated_absorpt_t_max 0.498

loop_
_space_group_symop_operation_xyz
'x, y, z'
'-x, -y, -z'

loop_
_atom_site_label
_atom_site_type_symbol
_atom_site_fract_x
_atom_site_fract_y
_atom_site_fract_z
_atom_site_U_iso_or_equiv
_atom_site_adp_type
_atom_site_occupancy
_atom_site_site_symmetry_order
_atom_site_calc_flag
_atom_site_refinement_flags_posn
_atom_site_refinement_flags_adp
_atom_site_refinement_flags_occupancy
_atom_site_disorder_assembly
_atom_site_disorder_group
Er1 Er 0.24787(2) 0.17808(2) 0.11659(2) 0.03222(6) Uani 1 1 d . . . . .
I1 I 0.02159(6) 0.80025(4) 0.53701(3) 0.09179(16) Uani 1 1 d . . . . .
O5 O 0.4957(3) 0.1269(3) 0.06764(19) 0.0380(6) Uani 1 1 d . . . . .
O1 O 0.0792(3) 0.3502(3) 0.2052(2) 0.0441(7) Uani 1 1 d . . . . .
O2 O 0.3021(3) 0.3609(3) 0.1747(2) 0.0492(8) Uani 1 1 d . . . . .
N2 N 0.0575(3) 0.2385(3) 0.0299(2) 0.0329(7) Uani 1 1 d . . . . .
N1 N 0.0359(4) 0.0776(3) 0.1768(2) 0.0398(8) Uani 1 1 d . . . . .
N3 N 0.2922(4) 0.3339(3) -0.0157(2) 0.0394(8) Uani 1 1 d . . . . .
C17 C 0.1374(4) 0.4999(4) 0.2896(3) 0.0370(9) Uani 1 1 d . . . . .
C10 C 0.0739(4) 0.3138(4) -0.0452(3) 0.0371(9) Uani 1 1 d . . . . .
C20 C 0.0694(6) 0.6756(4) 0.4283(3) 0.0498(11) Uani 1 1 d . . . . .
C16 C 0.1757(5) 0.3990(4) 0.2191(3) 0.0387(9) Uani 1 1 d . . . . .
C11 C 0.1952(4) 0.3783(4) -0.0644(3) 0.0396(9) Uani 1 1 d . . . . .
C1 C 0.0189(5) 0.0086(5) 0.2546(3) 0.0549(12) Uani 1 1 d . . . . .
H1 H 0.0919 -0.0090 0.2843 0.066 Uiso 1 1 calc R U . . .
C5 C -0.0706(4) 0.1021(4) 0.1343(3) 0.0403(9) Uani 1 1 d . . . . .
C22 C 0.2351(5) 0.5644(5) 0.3016(3) 0.0491(11) Uani 1 1 d . . . . .
H22 H 0.3253 0.5479 0.2626 0.059 Uiso 1 1 calc R U . . .
C19 C -0.0312(6) 0.6158(5) 0.4164(4) 0.0644(15) Uani 1 1 d . . . . .
H19 H -0.1217 0.6340 0.4550 0.077 Uiso 1 1 calc R U . . .
C21 C 0.2020(6) 0.6528(5) 0.3701(3) 0.0543(12) Uani 1 1 d . . . . .
H21 H 0.2687 0.6963 0.3768 0.065 Uiso 1 1 calc R U . . .
C7 C -0.1429(5) 0.1908(5) -0.0064(3) 0.0499(11) Uani 1 1 d . . . . .
H7 H -0.2165 0.1479 0.0083 0.060 Uiso 1 1 calc R U . . .
C15 C 0.4073(5) 0.3842(5) -0.0358(3) 0.0493(11) Uani 1 1 d . . . . .
H15 H 0.4772 0.3517 -0.0044 0.059 Uiso 1 1 calc R U . . .
C14 C 0.4272(6) 0.4816(5) -0.1007(4) 0.0585(13) Uani 1 1 d . . . . .
H14 H 0.5088 0.5135 -0.1127 0.070 Uiso 1 1 calc R U . . .
C4 C -0.1922(6) 0.0560(6) 0.1695(4) 0.0674(16) Uani 1 1 d . . . . .
H4 H -0.2639 0.0716 0.1389 0.081 Uiso 1 1 calc R U . . .
C6 C -0.0513(4) 0.1792(4) 0.0491(3) 0.0360(9) Uani 1 1 d . . . . .
C9 C -0.0139(5) 0.3288(5) -0.1032(3) 0.0555(13) Uani 1 1 d . . . . .
H9 H 0.0009 0.3806 -0.1553 0.067 Uiso 1 1 calc R U . . .
C18 C 0.0013(5) 0.5293(5) 0.3475(3) 0.0506(12) Uani 1 1 d . . . . .
H18 H -0.0677 0.4899 0.3392 0.061 Uiso 1 1 calc R U . . .
C8 C -0.1231(6) 0.2663(6) -0.0831(4) 0.0635(14) Uani 1 1 d . . . . .
H8 H -0.1833 0.2753 -0.1215 0.076 Uiso 1 1 calc R U . . .
C24 C 0.4207(6) -0.0987(5) 0.3126(3) 0.0570(13) Uani 1 1 d D . . . .
C2 C -0.1003(6) -0.0377(6) 0.2932(4) 0.0697(16) Uani 1 1 d . . . . .
H2 H -0.1081 -0.0847 0.3475 0.084 Uiso 1 1 calc R U . . .
C12 C 0.2066(5) 0.4784(5) -0.1291(3) 0.0518(12) Uani 1 1 d . . . . .
H12 H 0.1358 0.5101 -0.1600 0.062 Uiso 1 1 calc R U . . .
C13 C 0.3247(6) 0.5301(5) -0.1469(3) 0.0583(13) Uani 1 1 d . . . . .
H13 H 0.3344 0.5972 -0.1899 0.070 Uiso 1 1 calc R U . . .
O6 O 0.3203(3) 0.0303(3) 0.0007(2) 0.0414(7) Uani 1 1 d . . . . .
C30 C 0.5501(4) 0.0287(4) 0.0196(3) 0.0325(8) Uani 1 1 d . . . . .
O3 O 0.2947(5) 0.0974(6) 0.2516(4) 0.1069(19) Uani 1 1 d . . . . .
C29 C 0.3748(6) -0.0436(6) 0.3964(4) 0.0725(16) Uani 1 1 d . . . . .
H29 H 0.3153 0.0410 0.4041 0.087 Uiso 1 1 calc R U . . .
C23 C 0.3580(8) -0.0204(9) 0.2378(4) 0.086(2) Uani 1 1 d D . . . .
C25 C 0.5128(7) -0.2207(7) 0.3025(5) 0.089(2) Uani 1 1 d . . . . .
H25 H 0.5463 -0.2586 0.2459 0.107 Uiso 1 1 calc R U . . .
C3 C -0.2051(7) -0.0128(7) 0.2496(4) 0.086(2) Uani 1 1 d . . . . .
H3 H -0.2870 -0.0425 0.2742 0.103 Uiso 1 1 calc R U . . .
C28 C 0.4165(8) -0.1133(10) 0.4695(5) 0.105(3) Uani 1 1 d . . . . .
H28 H 0.3833 -0.0765 0.5264 0.125 Uiso 1 1 calc R U . . .
C27 C 0.5048(8) -0.2337(10) 0.4578(7) 0.112(4) Uani 1 1 d . . . . .
C26 C 0.5568(7) -0.2879(7) 0.3743(8) 0.117(4) Uani 1 1 d . . . . .
H26 H 0.6216 -0.3700 0.3665 0.141 Uiso 1 1 calc R U . . .
I2A I 0.5804(3) -0.3785(6) 0.5465(4) 0.1289(18) Uani 0.503(8) 1 d . . P A 1
I2B I 0.5487(3) -0.2939(7) 0.5914(3) 0.1408(14) Uani 0.497(8) 1 d . . P A 2
O4A O 0.3510(8) -0.0568(10) 0.1717(4) 0.054(3) Uani 0.61(2) 1 d . . P B 1
O4B O 0.439(3) -0.1316(19) 0.1650(9) 0.112(8) Uani 0.39(2) 1 d . . P B 2

loop_
_atom_site_aniso_label
_atom_site_aniso_U_11
_atom_site_aniso_U_22
_atom_site_aniso_U_33
_atom_site_aniso_U_23
_atom_site_aniso_U_13
_atom_site_aniso_U_12
Er1 0.02693(9) 0.03580(10) 0.03405(11) -0.00529(7) -0.00810(7) -0.00571(7)
I1 0.1307(4) 0.0677(3) 0.0722(3) -0.0346(2) -0.0037(3) -0.0264(3)
O5 0.0273(13) 0.0415(16) 0.0467(17) -0.0168(13) -0.0099(12) -0.0052(11)
O1 0.0364(16) 0.0456(17) 0.0506(18) -0.0124(14) -0.0124(14) -0.0048(13)
O2 0.0387(17) 0.0507(18) 0.057(2) -0.0163(15) -0.0019(15) -0.0138(14)
N2 0.0303(16) 0.0315(17) 0.0354(18) -0.0044(14) -0.0066(14) -0.0051(13)
N1 0.0406(19) 0.042(2) 0.040(2) 0.0020(16) -0.0109(16) -0.0145(15)
N3 0.0343(18) 0.045(2) 0.040(2) -0.0029(16) -0.0053(15) -0.0149(15)
C17 0.040(2) 0.035(2) 0.035(2) 0.0014(17) -0.0106(18) -0.0062(17)
C10 0.033(2) 0.037(2) 0.039(2) -0.0019(18) -0.0092(17) -0.0042(17)
C20 0.068(3) 0.038(2) 0.041(3) -0.006(2) -0.010(2) -0.010(2)
C16 0.040(2) 0.036(2) 0.039(2) 0.0006(18) -0.0105(19) -0.0072(18)
C11 0.040(2) 0.038(2) 0.036(2) -0.0006(18) -0.0029(18) -0.0088(18)
C1 0.052(3) 0.069(3) 0.048(3) 0.012(2) -0.016(2) -0.021(2)
C5 0.039(2) 0.043(2) 0.043(2) -0.0029(19) -0.0105(19) -0.0164(18)
C22 0.045(3) 0.050(3) 0.053(3) -0.011(2) -0.007(2) -0.013(2)
C19 0.061(3) 0.059(3) 0.063(3) -0.019(3) 0.006(3) -0.012(3)
C21 0.061(3) 0.054(3) 0.054(3) -0.007(2) -0.015(3) -0.022(2)
C7 0.044(3) 0.058(3) 0.057(3) 0.002(2) -0.021(2) -0.022(2)
C15 0.046(3) 0.058(3) 0.050(3) -0.004(2) -0.011(2) -0.024(2)
C14 0.054(3) 0.065(3) 0.056(3) -0.012(3) 0.006(2) -0.028(3)
C4 0.057(3) 0.100(4) 0.063(4) 0.018(3) -0.022(3) -0.050(3)
C6 0.031(2) 0.037(2) 0.044(2) -0.0041(18) -0.0122(18) -0.0101(16)
C9 0.061(3) 0.058(3) 0.056(3) 0.018(2) -0.030(3) -0.019(2)
C18 0.049(3) 0.048(3) 0.057(3) -0.011(2) -0.007(2) -0.018(2)
C8 0.063(3) 0.076(4) 0.067(4) 0.012(3) -0.044(3) -0.020(3)
C24 0.057(3) 0.067(4) 0.051(3) 0.013(3) -0.014(2) -0.027(3)
C2 0.074(4) 0.088(4) 0.054(3) 0.021(3) -0.014(3) -0.041(3)
C12 0.057(3) 0.046(3) 0.049(3) 0.006(2) -0.008(2) -0.013(2)
C13 0.067(3) 0.050(3) 0.052(3) 0.005(2) 0.002(3) -0.022(3)
O6 0.0270(14) 0.0474(17) 0.0521(18) -0.0184(14) -0.0119(13) -0.0055(12)
C30 0.030(2) 0.037(2) 0.034(2) -0.0033(17) -0.0129(16) -0.0079(16)
O3 0.084(3) 0.142(5) 0.110(4) 0.079(4) -0.056(3) -0.047(3)
C29 0.060(3) 0.085(4) 0.067(4) 0.010(3) -0.023(3) -0.004(3)
C23 0.098(6) 0.134(7) 0.057(4) 0.022(4) -0.027(4) -0.084(5)
C25 0.072(4) 0.072(4) 0.115(6) -0.006(4) 0.012(4) -0.035(4)
C3 0.075(4) 0.124(6) 0.082(4) 0.031(4) -0.023(4) -0.071(4)
C28 0.081(5) 0.184(9) 0.053(4) 0.026(5) -0.032(4) -0.032(5)
C27 0.053(4) 0.156(8) 0.126(7) 0.096(6) -0.039(4) -0.035(5)
C26 0.052(4) 0.075(5) 0.205(11) 0.058(6) -0.019(6) -0.012(3)
I2A 0.0881(11) 0.164(3) 0.140(3) 0.105(2) -0.0598(13) -0.0422(12)
I2B 0.1380(13) 0.175(3) 0.1148(17) 0.079(2) -0.0709(12) -0.0333(17)
O4A 0.059(5) 0.059(6) 0.049(4) 0.012(3) -0.019(3) -0.019(4)
O4B 0.20(2) 0.067(10) 0.065(8) 0.017(7) -0.048(10) -0.022(14)

loop_
_atom_type_symbol
_atom_type_description
_atom_type_scat_dispersion_real
_atom_type_scat_dispersion_imag
_atom_type_scat_source
C C 0.0033 0.0016 'International Tables Vol C Tables 4.2.6.8 and 6.1.1.4'
H H 0.0000 0.0000 'International Tables Vol C Tables 4.2.6.8 and 6.1.1.4'
N N 0.0061 0.0033 'International Tables Vol C Tables 4.2.6.8 and 6.1.1.4'
O O 0.0106 0.0060 'International Tables Vol C Tables 4.2.6.8 and 6.1.1.4'
I I -0.4742 1.8119 'International Tables Vol C Tables 4.2.6.8 and 6.1.1.4'
Er Er -0.2586 4.9576 'International Tables Vol C Tables 4.2.6.8 and 6.1.1.4'

loop_
_geom_angle_atom_site_label_1
_geom_angle_atom_site_label_2
_geom_angle_atom_site_label_3
_geom_angle
_geom_angle_site_symmetry_1
_geom_angle_site_symmetry_3
O3 Er1 O6 116.62(19) . .
O3 Er1 O5 83.04(14) . .
O6 Er1 O5 70.60(9) . .
O3 Er1 O1 83.91(18) . .
O6 Er1 O1 152.56(10) . .
O5 Er1 O1 133.17(10) . .
O3 Er1 O2 76.69(18) . .
O6 Er1 O2 143.98(10) . .
O5 Er1 O2 78.74(9) . .
O1 Er1 O2 54.50(10) . .
O3 Er1 N3 147.63(16) . .
O6 Er1 N3 80.19(11) . .
O5 Er1 N3 76.82(11) . .
O1 Er1 N3 91.60(11) . .
O2 Er1 N3 74.71(11) . .
O3 Er1 N2 144.13(14) . .
O6 Er1 N2 74.14(10) . .
O5 Er1 N2 131.10(10) . .
O1 Er1 N2 78.69(10) . .
O2 Er1 N2 115.85(10) . .
N3 Er1 N2 64.57(11) . .
O3 Er1 N1 81.32(14) . .
O6 Er1 N1 87.41(11) . .
O5 Er1 N1 143.44(11) . .
O1 Er1 N1 77.49(11) . .
O2 Er1 N1 128.53(11) . .
N3 Er1 N1 129.02(11) . .
N2 Er1 N1 64.47(11) . .
O3 Er1 O4A 47.7(2) . .
O6 Er1 O4A 69.09(17) . .
O5 Er1 O4A 70.59(16) . .
O1 Er1 O4A 126.57(17) . .
O2 Er1 O4A 117.98(16) . .
N3 Er1 O4A 140.87(17) . .
N2 Er1 O4A 125.12(16) . .
N1 Er1 O4A 74.43(16) . .
O3 Er1 C16 76.10(19) . .
O6 Er1 C16 165.34(12) . .
O5 Er1 C16 105.59(11) . .
O1 Er1 C16 27.60(11) . .
O2 Er1 C16 27.20(11) . .
N3 Er1 C16 85.16(12) . .
N2 Er1 C16 100.04(11) . .
N1 Er1 C16 102.38(12) . .
O4A Er1 C16 123.81(18) . .
O3 Er1 C23 24.7(2) . .
O6 Er1 C23 91.90(19) . .
O5 Er1 C23 72.62(16) . .
O1 Er1 C23 107.42(19) . .
O2 Er1 C23 96.65(17) . .
N3 Er1 C23 149.34(15) . .
N2 Er1 C23 141.55(14) . .
N1 Er1 C23 79.56(14) . .
O4A Er1 C23 23.4(2) . .
C16 Er1 C23 100.52(19) . .
C30 O5 Er1 115.7(2) . .
C16 O1 Er1 92.6(2) . .
C16 O2 Er1 91.2(3) . .
C10 N2 C6 117.8(3) . .
C10 N2 Er1 120.7(3) . .
C6 N2 Er1 120.7(3) . .
C1 N1 C5 117.5(4) . .
C1 N1 Er1 122.2(3) . .
C5 N1 Er1 120.1(3) . .
C15 N3 C11 117.4(4) . .
C15 N3 Er1 121.5(3) . .
C11 N3 Er1 120.9(3) . .
C22 C17 C18 118.1(4) . .
C22 C17 C16 121.4(4) . .
C18 C17 C16 120.5(4) . .
N2 C10 C9 122.2(4) . .
N2 C10 C11 116.5(4) . .
C9 C10 C11 121.3(4) . .
C19 C20 C21 120.6(4) . .
C19 C20 I1 119.7(4) . .
C21 C20 I1 119.7(4) . .
O2 C16 O1 120.4(4) . .
O2 C16 C17 120.4(4) . .
O1 C16 C17 119.2(4) . .
O2 C16 Er1 61.6(2) . .
O1 C16 Er1 59.8(2) . .
C17 C16 Er1 168.8(3) . .
N3 C11 C12 122.3(4) . .
N3 C11 C10 116.2(4) . .
C12 C11 C10 121.6(4) . .
N1 C1 C2 123.8(5) . .
N1 C1 H1 118.1 . .
C2 C1 H1 118.1 . .
N1 C5 C4 121.1(4) . .
N1 C5 C6 117.0(4) . .
C4 C5 C6 121.9(4) . .
C17 C22 C21 121.5(4) . .
C17 C22 H22 119.3 . .
C21 C22 H22 119.3 . .
C20 C19 C18 120.1(5) . .
C20 C19 H19 120.0 . .
C18 C19 H19 120.0 . .
C20 C21 C22 119.2(5) . .
C20 C21 H21 120.4 . .
C22 C21 H21 120.4 . .
C8 C7 C6 118.8(4) . .
C8 C7 H7 120.6 . .
C6 C7 H7 120.6 . .
N3 C15 C14 123.4(5) . .
N3 C15 H15 118.3 . .
C14 C15 H15 118.3 . .
C13 C14 C15 118.6(5) . .
C13 C14 H14 120.7 . .
C15 C14 H14 120.7 . .
C3 C4 C5 119.1(5) . .
C3 C4 H4 120.4 . .
C5 C4 H4 120.4 . .
N2 C6 C7 122.5(4) . .
N2 C6 C5 116.5(3) . .
C7 C6 C5 121.0(4) . .
C8 C9 C10 119.2(4) . .
C8 C9 H9 120.4 . .
C10 C9 H9 120.4 . .
C19 C18 C17 120.5(5) . .
C19 C18 H18 119.8 . .
C17 C18 H18 119.8 . .
C7 C8 C9 119.5(4) . .
C7 C8 H8 120.3 . .
C9 C8 H8 120.3 . .
C25 C24 C29 118.5(6) . .
C25 C24 C23 124.6(7) . .
C29 C24 C23 116.8(6) . .
C3 C2 C1 117.8(5) . .
C3 C2 H2 121.1 . .
C1 C2 H2 121.1 . .
C13 C12 C11 118.9(5) . .
C13 C12 H12 120.5 . .
C11 C12 H12 120.5 . .
C14 C13 C12 119.3(5) . .
C14 C13 H13 120.3 . .
C12 C13 H13 120.3 . .
C30 O6 Er1 116.8(2) 2_655 .
O5 C30 O6 126.3(3) . 2_655
O5 C30 C30 117.6(4) . 2_655
O6 C30 C30 116.1(4) 2_655 2_655
C23 O3 Er1 104.8(5) . .
C24 C29 C28 120.5(6) . .
C24 C29 H29 119.8 . .
C28 C29 H29 119.8 . .
O4A C23 O3 112.9(9) . .
O4A C23 C24 129.1(9) . .
O3 C23 C24 117.7(6) . .
O3 C23 O4B 146.7(8) . .
C24 C23 O4B 93.6(9) . .
O4A C23 Er1 63.6(6) . .
O3 C23 Er1 50.5(4) . .
C24 C23 Er1 166.7(5) . .
O4B C23 Er1 97.0(7) . .
C24 C25 C26 120.9(7) . .
C24 C25 H25 119.5 . .
C26 C25 H25 119.5 . .
C2 C3 C4 120.6(5) . .
C2 C3 H3 119.7 . .
C4 C3 H3 119.7 . .
C27 C28 C29 119.6(7) . .
C27 C28 H28 120.2 . .
C29 C28 H28 120.2 . .
C28 C27 C26 120.9(7) . .
C28 C27 I2A 133.1(8) . .
C26 C27 I2A 105.9(8) . .
C28 C27 I2B 105.0(8) . .
C26 C27 I2B 133.8(7) . .
C27 C26 C25 119.5(7) . .
C27 C26 H26 120.2 . .
C25 C26 H26 120.2 . .
C23 O4A Er1 93.1(7) . .

loop_
_geom_bond_atom_site_label_1
_geom_bond_atom_site_label_2
_geom_bond_distance
_geom_bond_site_symmetry_2
Er1 O3 2.292(4) .
Er1 O6 2.305(3) .
Er1 O5 2.334(3) .
Er1 O1 2.372(3) .
Er1 O2 2.413(3) .
Er1 N3 2.520(3) .
Er1 N2 2.524(3) .
Er1 N1 2.539(3) .
Er1 O4A 2.576(10) .
Er1 C16 2.742(4) .
Er1 C23 2.872(7) .
I1 C20 2.088(4) .
O5 C30 1.237(4) .
O1 C16 1.272(5) .
O2 C16 1.253(5) .
N2 C10 1.341(5) .
N2 C6 1.345(5) .
N1 C1 1.340(6) .
N1 C5 1.349(5) .
N3 C15 1.343(5) .
N3 C11 1.344(5) .
C17 C22 1.378(6) .
C17 C18 1.397(6) .
C17 C16 1.486(6) .
C10 C9 1.380(6) .
C10 C11 1.490(6) .
C20 C19 1.371(7) .
C20 C21 1.373(7) .
C11 C12 1.390(6) .
C1 C2 1.378(7) .
C1 H1 0.9300 .
C5 C4 1.389(6) .
C5 C6 1.477(6) .
C22 C21 1.379(6) .
C22 H22 0.9300 .
C19 C18 1.371(7) .
C19 H19 0.9300 .
C21 H21 0.9300 .
C7 C8 1.363(7) .
C7 C6 1.384(6) .
C7 H7 0.9300 .
C15 C14 1.382(7) .
C15 H15 0.9300 .
C14 C13 1.366(7) .
C14 H14 0.9300 .
C4 C3 1.368(8) .
C4 H4 0.9300 .
C9 C8 1.371(7) .
C9 H9 0.9300 .
C18 H18 0.9300 .
C8 H8 0.9300 .
C24 C25 1.364(8) .
C24 C29 1.375(8) .
C24 C23 1.530(7) .
C2 C3 1.346(8) .
C2 H2 0.9300 .
C12 C13 1.380(7) .
C12 H12 0.9300 .
C13 H13 0.9300 .
O6 C30 1.257(4) 2_655
C30 O6 1.257(4) 2_655
C30 C30 1.554(7) 2_655
O3 C23 1.242(9) .
C29 C28 1.386(8) .
C29 H29 0.9300 .
C23 O4A 1.140(8) .
C23 O4B 1.59(2) .
C25 C26 1.369(11) .
C25 H25 0.9300 .
C3 H3 0.9300 .
C28 C27 1.338(12) .
C28 H28 0.9300 .
C27 C26 1.366(12) .
C27 I2A 2.081(7) .
C27 I2B 2.218(8) .
C26 H26 0.9300 .
